data_1506827
loop_
_publ_author_name
'Jian, Fang F.'
'Zhao, Pu S.'
'Yu, Qing'
'Wang, Qing X.'
'Jiao, Kui'

_publ_section_title
;
 Density Functional Calculations, Synthesis, and Characterization on Two
 Novel Quadruple Hydrogen-Bonded Supramolecular Complexes
;
_journal_issue 24
_journal_name_full 'The Journal of Physical Chemistry A'
_journal_page_first 5258
_journal_paper_doi 10.1021/jp037926o
_journal_volume 108
_journal_year 2004
_chemical_formula_sum 'C9 H10 N O3'
_chemical_formula_weight 180.18
_chemical_name_systematic
; 
 ? 
;
_space_group_IT_number 14
_symmetry_space_group_name_Hall '-P 2ybc'
_symmetry_space_group_name_H-M 'P 1 21/c 1'
_atom_sites_solution_hydrogens geom
_atom_sites_solution_primary direct
_atom_sites_solution_secondary difmap
_audit_creation_method SHELXL-97
_cell_angle_alpha 90.00
_cell_angle_beta 99.62(3)
_cell_angle_gamma 90.00
_cell_formula_units_Z 4
_cell_length_a 8.8436(18)
_cell_length_b 5.3476(11)
_cell_length_c 18.839(4)
_cell_measurement_temperature 293(2)
_cell_volume 878.4(3)
_computing_structure_refinement 'SHELXL-97 (Sheldrick, 1997)'
_computing_structure_solution 'SHELXS-97 (Sheldrick, 1990)'
_diffrn_ambient_temperature 293(2)
_diffrn_measured_fraction_theta_full 0.825
_diffrn_measured_fraction_theta_max 0.825
_diffrn_radiation_monochromator graphite
_diffrn_radiation_source 'fine-focus sealed tube'
_diffrn_radiation_type MoK\a
_diffrn_radiation_wavelength 0.71073
_diffrn_reflns_av_R_equivalents 0.0438
_diffrn_reflns_av_sigmaI/netI 0.0555
_diffrn_reflns_limit_h_max 11
_diffrn_reflns_limit_h_min 0
_diffrn_reflns_limit_k_max 6
_diffrn_reflns_limit_k_min -6
_diffrn_reflns_limit_l_max 22
_diffrn_reflns_limit_l_min -23
_diffrn_reflns_number 2696
_diffrn_reflns_theta_full 27.52
_diffrn_reflns_theta_max 27.52
_diffrn_reflns_theta_min 2.19
_exptl_absorpt_coefficient_mu 0.103
_exptl_crystal_density_diffrn 1.362
_exptl_crystal_density_method 'not measured'
_exptl_crystal_F_000 380
_refine_diff_density_max 0.240
_refine_diff_density_min -0.227
_refine_diff_density_rms 0.067
_refine_ls_extinction_coef 0.031(7)
_refine_ls_extinction_expression Fc^*^=kFc[1+0.001xFc^2^\l^3^/sin(2\q)]^-1/4^
_refine_ls_extinction_method SHELXL
_refine_ls_goodness_of_fit_ref 1.059
_refine_ls_hydrogen_treatment mixed
_refine_ls_matrix_type full
_refine_ls_number_parameters 123
_refine_ls_number_reflns 1665
_refine_ls_number_restraints 0
_refine_ls_restrained_S_all 1.059
_refine_ls_R_factor_all 0.0801
_refine_ls_R_factor_gt 0.0511
_refine_ls_shift/su_max 0.000
_refine_ls_shift/su_mean 0.000
_refine_ls_structure_factor_coef Fsqd
_refine_ls_weighting_details 'calc w=1/[\s^2^(Fo^2^)+(0.0906P)^2^+0.0000P] where P=(Fo^2^+2Fc^2^)/3'
_refine_ls_weighting_scheme calc
_refine_ls_wR_factor_gt 0.1456
_refine_ls_wR_factor_ref 0.1584
_reflns_number_gt 1209
_reflns_number_total 1665
_reflns_threshold_expression >2sigma(I)
_cod_data_source_file jp037926osi20040307_093946.cif
_cod_data_source_block compound_1
_cod_database_code 1506827

loop_
_symmetry_equiv_pos_as_xyz
'x, y, z'
'-x, y+1/2, -z+1/2'
'-x, -y, -z'
'x, -y-1/2, z-1/2'

loop_
_atom_site_label
_atom_site_type_symbol
_atom_site_fract_x
_atom_site_fract_y
_atom_site_fract_z
_atom_site_U_iso_or_equiv
_atom_site_adp_type
_atom_site_occupancy
_atom_site_symmetry_multiplicity
_atom_site_calc_flag
_atom_site_refinement_flags
O1 O 0.63762(19) 1.0692(3) -0.10701(10) 0.0528(5) Uani 1 1 d .
O2 O 0.8526(2) 1.1635(3) -0.03140(10) 0.0549(5) Uani 1 1 d .
O3 O 0.7810(2) 0.7723(3) 0.05013(9) 0.0576(5) Uani 1 1 d .
H3B H 0.8235 0.8923 0.0348 0.086 Uiso 1 1 d R
N1 N 0.6459(2) 0.7173(3) 0.00275(10) 0.0417(5) Uani 1 1 d .
C1 C 0.7016(3) 1.4079(4) -0.20892(13) 0.0496(6) Uani 1 1 d .
H1A H 0.6227 1.2937 -0.2223 0.060 Uiso 1 1 d R
C2 C 0.7321(3) 1.5910(5) -0.25763(14) 0.0560(7) Uani 1 1 d .
H2A H 0.6736 1.5991 -0.3034 0.067 Uiso 1 1 d R
C3 C 0.8489(3) 1.7604(4) -0.23709(15) 0.0539(7) Uani 1 1 d .
H3A H 0.8690 1.8828 -0.2693 0.065 Uiso 1 1 d R
C4 C 0.9358(3) 1.7485(5) -0.16898(14) 0.0503(7) Uani 1 1 d .
H4A H 1.0142 1.8638 -0.1557 0.060 Uiso 1 1 d R
C5 C 0.9077(3) 1.5677(4) -0.12068(14) 0.0445(6) Uani 1 1 d .
H5A H 0.9668 1.5606 -0.0750 0.053 Uiso 1 1 d R
C6 C 0.7900(3) 1.3957(4) -0.14063(12) 0.0399(6) Uani 1 1 d .
C7 C 0.7650(3) 1.2016(4) -0.08764(13) 0.0416(6) Uani 1 1 d .
C9 C 0.6245(3) 0.3875(5) 0.09235(14) 0.0512(7) Uani 1 1 d .
H9A H 0.7198 0.4552 0.1166 0.077 Uiso 1 1 d R
H9B H 0.6385 0.2149 0.0810 0.077 Uiso 1 1 d R
H9C H 0.5485 0.4005 0.1231 0.077 Uiso 1 1 d R
C8 C 0.5721(2) 0.5311(4) 0.02418(12) 0.0366(5) Uani 1 1 d .
H1B H 0.635(4) 0.933(6) -0.071(2) 0.094(11) Uiso 1 1 d .

loop_
_atom_site_aniso_label
_atom_site_aniso_U_11
_atom_site_aniso_U_22
_atom_site_aniso_U_33
_atom_site_aniso_U_23
_atom_site_aniso_U_13
_atom_site_aniso_U_12
O1 0.0457(11) 0.0526(10) 0.0584(12) 0.0122(8) 0.0040(9) -0.0096(8)
O2 0.0549(11) 0.0568(10) 0.0495(11) 0.0126(8) -0.0014(9) -0.0097(8)
O3 0.0484(11) 0.0629(10) 0.0568(11) 0.0117(9) -0.0044(9) -0.0156(8)
N1 0.0365(11) 0.0451(11) 0.0424(11) 0.0001(8) 0.0039(9) -0.0023(8)
C1 0.0492(15) 0.0529(13) 0.0462(15) -0.0016(11) 0.0067(12) -0.0046(11)
C2 0.0679(18) 0.0564(15) 0.0424(15) 0.0065(11) 0.0050(13) 0.0013(13)
C3 0.0636(17) 0.0456(14) 0.0552(16) 0.0121(11) 0.0175(14) 0.0009(12)
C4 0.0444(14) 0.0507(13) 0.0567(17) 0.0047(11) 0.0113(12) -0.0039(11)
C5 0.0382(13) 0.0508(13) 0.0441(13) 0.0006(10) 0.0056(11) 0.0004(10)
C6 0.0376(12) 0.0424(12) 0.0408(13) -0.0009(9) 0.0101(11) 0.0032(9)
C7 0.0378(13) 0.0434(12) 0.0448(14) -0.0002(10) 0.0098(11) 0.0013(10)
C9 0.0510(16) 0.0541(14) 0.0460(14) 0.0121(11) 0.0008(12) -0.0066(11)
C8 0.0375(12) 0.0341(10) 0.0390(12) 0.0007(9) 0.0086(9) 0.0036(9)

loop_
_atom_type_symbol
_atom_type_description
_atom_type_scat_dispersion_real
_atom_type_scat_dispersion_imag
_atom_type_scat_source
C C 0.0033 0.0016 'International Tables Vol C Tables 4.2.6.8 and 6.1.1.4'
H H 0.0000 0.0000 'International Tables Vol C Tables 4.2.6.8 and 6.1.1.4'
N N 0.0061 0.0033 'International Tables Vol C Tables 4.2.6.8 and 6.1.1.4'
O O 0.0106 0.0060 'International Tables Vol C Tables 4.2.6.8 and 6.1.1.4'

loop_
_geom_angle_atom_site_label_1
_geom_angle_atom_site_label_2
_geom_angle_atom_site_label_3
_geom_angle
_geom_angle_site_symmetry_1
_geom_angle_site_symmetry_3
C8 N1 O3 112.66(18) . .
C6 C1 C2 120.0(2) . .
C3 C2 C1 119.5(2) . .
C2 C3 C4 120.3(2) . .
C5 C4 C3 120.8(2) . .
C4 C5 C6 119.6(2) . .
C1 C6 C5 119.9(2) . .
C1 C6 C7 122.1(2) . .
C5 C6 C7 118.0(2) . .
O2 C7 O1 122.4(2) . .
O2 C7 C6 123.8(2) . .
O1 C7 C6 113.8(2) . .
N1 C8 C8 114.2(2) . 3_665
N1 C8 C9 124.2(2) . .
C8 C8 C9 121.6(2) 3_665 .

loop_
_geom_bond_atom_site_label_1
_geom_bond_atom_site_label_2
_geom_bond_distance
_geom_bond_site_symmetry_2
O1 C7 1.329(3) .
O2 C7 1.221(3) .
O3 N1 1.398(2) .
N1 C8 1.291(3) .
C1 C6 1.391(3) .
C1 C2 1.399(4) .
C2 C3 1.380(4) .
C3 C4 1.382(4) .
C4 C5 1.379(3) .
C5 C6 1.393(3) .
C6 C7 1.482(3) .
C9 C8 1.502(3) .
C8 C8 1.476(4) 3_665
